data_7046571
loop_
_publ_author_name
'Shitaya, Shoji'
'Nomura, Kotohiro'
'Inagaki, Akiko'

_publ_section_title
;
 Synthesis of di- and trinuclear iridium polyhydride complexes surrounded
 by light-absorbing ligands.
;
_journal_issue 35
_journal_name_full 'Dalton transactions (Cambridge, England : 2003)'
_journal_page_first 12046
_journal_page_last 12050
_journal_paper_doi 10.1039/c8dt00998h
_journal_volume 47
_journal_year 2018
_chemical_formula_sum 'C113 H98 B F4 Ir3 O2 P6'
_chemical_formula_weight 2337.14
_space_group_crystal_system monoclinic
_space_group_IT_number 14
_space_group_name_Hall '-P 2yn'
_space_group_name_H-M_alt 'P 1 21/n 1'
_symmetry_space_group_name_Hall '-P 2yn'
_symmetry_space_group_name_H-M 'P 1 21/n 1'
_atom_sites_solution_hydrogens mixed
_audit_creation_method SHELXL-2014/7
_audit_update_record
;
2018-05-02 deposited with the CCDC.
2018-05-28 downloaded from the CCDC.
;
_cell_angle_alpha 90
_cell_angle_beta 99.7007(17)
_cell_angle_gamma 90
_cell_formula_units_Z 4
_cell_length_a 15.1654(10)
_cell_length_b 25.1723(16)
_cell_length_c 25.6917(18)
_cell_measurement_reflns_used 30909
_cell_measurement_temperature 93(2)
_cell_measurement_theta_max 27.5
_cell_measurement_theta_min 3.0
_cell_volume 9667.5(11)
_computing_cell_refinement 'CrystalClear-SM Expert 2.1 b45'
_computing_data_collection 'CrystalClear-SM Expert 2.1 b45 (Rigaku, 2015)'
_computing_data_reduction 'CrystalClear-SM Expert 2.1 b45'
_computing_molecular_graphics 'CrystalStructure 4.2'
_computing_publication_material 'CrystalStructure 4.2 (Rigaku, 2015)'
_computing_structure_refinement 'SHELXL-2014/7 (Sheldrick, 2014)'
_diffrn_ambient_temperature 93(2)
_diffrn_measured_fraction_theta_full 0.989
_diffrn_measured_fraction_theta_max 0.901
_diffrn_measurement_device_type 'Rigaku Pilatus 200K'
_diffrn_measurement_method 'profile data from \w-scans'
_diffrn_radiation_type MoK\a
_diffrn_radiation_wavelength 0.71075
_diffrn_reflns_av_R_equivalents 0.0391
_diffrn_reflns_av_unetI/netI 0.0337
_diffrn_reflns_Laue_measured_fraction_full 0.989
_diffrn_reflns_Laue_measured_fraction_max 0.901
_diffrn_reflns_limit_h_max 18
_diffrn_reflns_limit_h_min -19
_diffrn_reflns_limit_k_max 32
_diffrn_reflns_limit_k_min -30
_diffrn_reflns_limit_l_max 32
_diffrn_reflns_limit_l_min -28
_diffrn_reflns_number 80204
_diffrn_reflns_point_group_measured_fraction_full 0.989
_diffrn_reflns_point_group_measured_fraction_max 0.901
_diffrn_reflns_theta_full 25.242
_diffrn_reflns_theta_max 27.545
_diffrn_reflns_theta_min 3.032
_exptl_absorpt_coefficient_mu 4.278
_exptl_absorpt_correction_type multi-scan
_exptl_crystal_colour Yellow
_exptl_crystal_density_diffrn 1.606
_exptl_crystal_description Prism
_exptl_crystal_F_000 4616
_exptl_crystal_size_max 0.460
_exptl_crystal_size_mid 0.220
_exptl_crystal_size_min 0.200
_exptl_transmission_factor_max 0.424
_exptl_transmission_factor_min 0.221
_refine_diff_density_max 2.239
_refine_diff_density_min -1.792
_refine_diff_density_rms 0.132
_refine_ls_extinction_method none
_refine_ls_goodness_of_fit_ref 1.112
_refine_ls_hydrogen_treatment mixed
_refine_ls_matrix_type full
_refine_ls_number_parameters 1164
_refine_ls_number_reflns 20107
_refine_ls_number_restraints 0
_refine_ls_restrained_S_all 1.112
_refine_ls_R_factor_all 0.0394
_refine_ls_R_factor_gt 0.0344
_refine_ls_shift/su_max 0.005
_refine_ls_shift/su_mean 0.000
_refine_ls_structure_factor_coef Fsqd
_refine_ls_weighting_details 'w=1/[\s^2^(Fo^2^)+(0.0331P)^2^+44.5305P] where P=(Fo^2^+2Fc^2^)/3'
_refine_ls_weighting_scheme calc
_refine_ls_wR_factor_gt 0.0892
_refine_ls_wR_factor_ref 0.0903
_reflns_Friedel_coverage 0.000
_reflns_number_gt 17597
_reflns_number_total 20107
_reflns_threshold_expression 'I > 2\s(I)'
_cod_data_source_file c8dt00998h2.cif
_cod_data_source_block complex3
_cod_depositor_comments 'Adding full bibliography for 7046569--7046571.cif.'
_cod_database_code 7046571
_shelx_shelxl_version_number 2014/7
_shelx_space_group_comment
;
The symmetry employed for this shelxl refinement is uniquely defined
by the following loop, which should always be used as a source of
symmetry information in preference to the above space-group names.
They are only intended as comments.
;
_shelx_estimated_absorpt_t_min 0.244
_shelx_estimated_absorpt_t_max 0.482

loop_
_space_group_symop_operation_xyz
'x, y, z'
'-x+1/2, y+1/2, -z+1/2'
'-x, -y, -z'
'x-1/2, -y-1/2, z-1/2'

loop_
_atom_site_label
_atom_site_type_symbol
_atom_site_fract_x
_atom_site_fract_y
_atom_site_fract_z
_atom_site_U_iso_or_equiv
_atom_site_adp_type
_atom_site_occupancy
_atom_site_site_symmetry_order
_atom_site_calc_flag
_atom_site_refinement_flags_posn
_atom_site_refinement_flags_adp
_atom_site_refinement_flags_occupancy
Ir1 Ir 0.36245(2) 0.34417(2) -0.04044(2) 0.01806(5) Uani 1 1 d . . .
H127 H 0.434(4) 0.378(2) -0.061(2) 0.031(15) Uiso 1 1 d . . .
Ir2 Ir 0.46419(2) 0.24290(2) -0.00563(2) 0.01537(5) Uani 1 1 d . . .
Ir3 Ir 0.31005(2) 0.25687(2) 0.03208(2) 0.01573(5) Uani 1 1 d . . .
H120 H 0.282(4) 0.313(3) -0.001(3) 0.049(19) Uiso 1 1 d . . .
P1 P 0.27797(9) 0.41764(5) -0.05072(5) 0.0203(3) Uani 1 1 d . . .
P2 P 0.27385(8) 0.33927(5) -0.12463(5) 0.0202(3) Uani 1 1 d . . .
P3 P 0.53051(8) 0.18982(5) -0.05921(5) 0.0189(2) Uani 1 1 d . . .
P4 P 0.61334(8) 0.25974(5) 0.01067(5) 0.0166(2) Uani 1 1 d . . .
P5 P 0.29784(8) 0.18151(5) 0.07920(5) 0.0183(2) Uani 1 1 d . . .
C1 C 0.1963(3) 0.3966(2) -0.11239(18) 0.0214(10) Uani 1 1 d . . .
C2 C 0.1083(3) 0.3743(2) -0.09923(19) 0.0235(11) Uani 1 1 d . . .
C3 C 0.0930(3) 0.3291(2) -0.07166(18) 0.0252(11) Uani 1 1 d . . .
H1 H 0.1418 0.3082 -0.0549 0.030 Uiso 1 1 calc R U .
C4 C 0.0059(4) 0.3145(2) -0.0686(2) 0.0295(12) Uani 1 1 d . . .
H2 H -0.0049 0.2834 -0.0496 0.035 Uiso 1 1 calc R U .
C5 C -0.0662(4) 0.3450(3) -0.0931(2) 0.0342(14) Uani 1 1 d . . .
H3 H -0.1255 0.3349 -0.0903 0.041 Uiso 1 1 calc R U .
C6 C -0.0516(4) 0.3898(2) -0.1215(2) 0.0315(13) Uani 1 1 d . . .
H4 H -0.1006 0.4107 -0.1381 0.038 Uiso 1 1 calc R U .
C7 C 0.0359(4) 0.4041(2) -0.12543(19) 0.0264(11) Uani 1 1 d . . .
C8 C 0.0694(4) 0.4445(2) -0.1581(2) 0.0293(12) Uani 1 1 d . . .
C9 C 0.0227(4) 0.4828(2) -0.1917(2) 0.0374(14) Uani 1 1 d . . .
H5 H -0.0404 0.4864 -0.1950 0.045 Uiso 1 1 calc R U .
C10 C 0.0705(5) 0.5148(3) -0.2194(3) 0.0475(17) Uani 1 1 d . . .
H6 H 0.0404 0.5420 -0.2412 0.057 Uiso 1 1 calc R U .
C11 C 0.1629(5) 0.5087(3) -0.2166(2) 0.0447(16) Uani 1 1 d . . .
H7 H 0.1939 0.5304 -0.2377 0.054 Uiso 1 1 calc R U .
C12 C 0.2097(4) 0.4710(2) -0.1832(2) 0.0365(14) Uani 1 1 d . . .
H8 H 0.2726 0.4675 -0.1808 0.044 Uiso 1 1 calc R U .
C13 C 0.1633(4) 0.4387(2) -0.1534(2) 0.0270(11) Uani 1 1 d . . .
C14 C 0.2630(4) 0.4292(2) 0.05296(19) 0.0247(11) Uani 1 1 d . . .
H9 H 0.3164 0.4087 0.0580 0.030 Uiso 1 1 calc R U .
C15 C 0.2291(4) 0.4478(2) 0.0965(2) 0.0302(12) Uani 1 1 d . . .
H10 H 0.2590 0.4397 0.1311 0.036 Uiso 1 1 calc R U .
C16 C 0.1521(4) 0.4779(2) 0.0895(2) 0.0309(12) Uani 1 1 d . . .
H11 H 0.1288 0.4905 0.1193 0.037 Uiso 1 1 calc R U .
C17 C 0.1085(4) 0.4897(2) 0.0387(2) 0.0288(12) Uani 1 1 d . . .
H12 H 0.0560 0.5109 0.0340 0.035 Uiso 1 1 calc R U .
C18 C 0.1410(4) 0.4707(2) -0.0056(2) 0.0265(11) Uani 1 1 d . . .
H13 H 0.1105 0.4783 -0.0402 0.032 Uiso 1 1 calc R U .
C19 C 0.2195(3) 0.44030(19) 0.00205(19) 0.0218(10) Uani 1 1 d . . .
C20 C 0.3304(4) 0.4805(2) -0.0655(2) 0.0266(11) Uani 1 1 d . . .
C21 C 0.4231(4) 0.4837(2) -0.0594(2) 0.0337(13) Uani 1 1 d . . .
H14 H 0.4585 0.4528 -0.0505 0.040 Uiso 1 1 calc R U .
C22 C 0.4641(4) 0.5325(3) -0.0664(2) 0.0390(14) Uani 1 1 d . . .
H15 H 0.5275 0.5348 -0.0621 0.047 Uiso 1 1 calc R U .
C23 C 0.4126(5) 0.5773(3) -0.0796(3) 0.0428(15) Uani 1 1 d . . .
H16 H 0.4407 0.6104 -0.0836 0.051 Uiso 1 1 calc R U .
C24 C 0.3200(5) 0.5741(2) -0.0870(2) 0.0391(14) Uani 1 1 d . . .
H17 H 0.2846 0.6046 -0.0974 0.047 Uiso 1 1 calc R U .
C25 C 0.2795(4) 0.5260(2) -0.0790(2) 0.0339(13) Uani 1 1 d . . .
H18 H 0.2161 0.5242 -0.0828 0.041 Uiso 1 1 calc R U .
C26 C 0.3211(3) 0.3626(2) -0.18218(19) 0.0238(11) Uani 1 1 d . . .
C27 C 0.3968(4) 0.3943(2) -0.1751(2) 0.0312(12) Uani 1 1 d . . .
H19 H 0.4291 0.3998 -0.1405 0.037 Uiso 1 1 calc R U .
C28 C 0.4265(4) 0.4183(2) -0.2179(2) 0.0379(14) Uani 1 1 d . . .
H20 H 0.4783 0.4401 -0.2124 0.045 Uiso 1 1 calc R U .
C29 C 0.3798(4) 0.4101(3) -0.2688(2) 0.0375(14) Uani 1 1 d . . .
H21 H 0.3984 0.4273 -0.2980 0.045 Uiso 1 1 calc R U .
C30 C 0.3068(4) 0.3770(3) -0.2766(2) 0.0363(14) Uani 1 1 d . . .
H22 H 0.2764 0.3702 -0.3114 0.044 Uiso 1 1 calc R U .
C31 C 0.2771(4) 0.3531(2) -0.2335(2) 0.0290(12) Uani 1 1 d . . .
H23 H 0.2265 0.3302 -0.2392 0.035 Uiso 1 1 calc R U .
C32 C 0.2049(3) 0.2827(2) -0.15113(18) 0.0240(11) Uani 1 1 d . . .
C33 C 0.1212(4) 0.2863(2) -0.1850(2) 0.0288(12) Uani 1 1 d . . .
H24 H 0.0971 0.3200 -0.1964 0.035 Uiso 1 1 calc R U .
C34 C 0.0745(4) 0.2401(3) -0.2014(2) 0.0376(14) Uani 1 1 d . . .
H103 H 0.0177 0.2424 -0.2234 0.045 Uiso 1 1 calc R U .
C35 C 0.1099(5) 0.1911(3) -0.1859(2) 0.0433(15) Uani 1 1 d . . .
H26 H 0.0774 0.1598 -0.1974 0.052 Uiso 1 1 calc R U .
C36 C 0.1928(5) 0.1871(2) -0.1535(2) 0.0408(15) Uani 1 1 d . . .
H27 H 0.2174 0.1533 -0.1434 0.049 Uiso 1 1 calc R U .
C37 C 0.2395(4) 0.2330(2) -0.1362(2) 0.0291(12) Uani 1 1 d . . .
H28 H 0.2959 0.2302 -0.1138 0.035 Uiso 1 1 calc R U .
C38 C 0.6507(3) 0.19818(19) -0.02263(18) 0.0191(10) Uani 1 1 d . . .
C39 C 0.7259(3) 0.1995(2) -0.0552(2) 0.0228(10) Uani 1 1 d . . .
C40 C 0.7375(4) 0.2328(2) -0.0974(2) 0.0291(12) Uani 1 1 d . . .
H29 H 0.6970 0.2610 -0.1086 0.035 Uiso 1 1 calc R U .
C41 C 0.8116(4) 0.2229(3) -0.1225(2) 0.0352(14) Uani 1 1 d . . .
H30 H 0.8217 0.2453 -0.1507 0.042 Uiso 1 1 calc R U .
C42 C 0.8698(4) 0.1812(3) -0.1073(2) 0.0400(15) Uani 1 1 d . . .
H31 H 0.9185 0.1752 -0.1255 0.048 Uiso 1 1 calc R U .
C43 C 0.8581(4) 0.1486(2) -0.0663(2) 0.0364(14) Uani 1 1 d . . .
H32 H 0.8983 0.1202 -0.0558 0.044 Uiso 1 1 calc R U .
C44 C 0.7857(3) 0.1580(2) -0.0400(2) 0.0263(11) Uani 1 1 d . . .
C45 C 0.7595(3) 0.1294(2) 0.0046(2) 0.0253(11) Uani 1 1 d . . .
C46 C 0.7990(4) 0.0866(2) 0.0339(2) 0.0346(13) Uani 1 1 d . . .
H33 H 0.8512 0.0705 0.0251 0.041 Uiso 1 1 calc R U .
C47 C 0.7621(4) 0.0679(2) 0.0754(2) 0.0362(13) Uani 1 1 d . . .
H34 H 0.7887 0.0385 0.0954 0.043 Uiso 1 1 calc R U .
C48 C 0.6855(4) 0.0917(2) 0.0884(2) 0.0300(12) Uani 1 1 d . . .
H35 H 0.6614 0.0790 0.1179 0.036 Uiso 1 1 calc R U .
C49 C 0.6440(3) 0.1339(2) 0.0588(2) 0.0246(11) Uani 1 1 d . . .
H36 H 0.5911 0.1493 0.0674 0.030 Uiso 1 1 calc R U .
C50 C 0.6809(3) 0.15304(19) 0.0167(2) 0.0217(10) Uani 1 1 d . . .
C51 C 0.5280(3) 0.2052(2) -0.12934(19) 0.0240(11) Uani 1 1 d . . .
C52 C 0.4803(4) 0.2484(2) -0.1514(2) 0.0292(12) Uani 1 1 d . . .
H121 H 0.4488 0.2698 -0.1303 0.019(13) Uiso 1 1 calc R . .
C53 C 0.4775(4) 0.2611(3) -0.2044(2) 0.0380(14) Uani 1 1 d . . .
H39 H 0.4447 0.2912 -0.2190 0.046 Uiso 1 1 calc R U .
C54 C 0.5223(4) 0.2301(3) -0.2356(2) 0.0393(15) Uani 1 1 d . . .
H40 H 0.5205 0.2388 -0.2718 0.047 Uiso 1 1 calc R U .
C55 C 0.5702(4) 0.1862(3) -0.2138(2) 0.0392(15) Uani 1 1 d . . .
H41 H 0.6013 0.1647 -0.2352 0.047 Uiso 1 1 calc R U .
C56 C 0.5727(4) 0.1736(2) -0.1614(2) 0.0339(13) Uani 1 1 d . . .
H113 H 0.6051 0.1432 -0.1469 0.041 Uiso 1 1 calc R U .
C57 C 0.5064(4) 0.1192(2) -0.0596(2) 0.0264(11) Uani 1 1 d . . .
C58 C 0.4230(4) 0.1022(3) -0.0525(3) 0.0432(15) Uani 1 1 d . . .
H42 H 0.3793 0.1275 -0.0465 0.052 Uiso 1 1 calc R U .
C59 C 0.4022(5) 0.0484(3) -0.0542(4) 0.066(2) Uani 1 1 d . . .
H43 H 0.3443 0.0369 -0.0496 0.080 Uiso 1 1 calc R U .
C60 C 0.4654(6) 0.0118(3) -0.0623(4) 0.074(3) Uani 1 1 d . . .
H44 H 0.4514 -0.0250 -0.0627 0.089 Uiso 1 1 calc R U .
C61 C 0.5488(5) 0.0279(3) -0.0699(3) 0.0524(18) Uani 1 1 d . . .
H45 H 0.5919 0.0023 -0.0761 0.063 Uiso 1 1 calc R U .
C62 C 0.5699(4) 0.0811(2) -0.0687(2) 0.0325(12) Uani 1 1 d . . .
H46 H 0.6276 0.0921 -0.0739 0.039 Uiso 1 1 calc R U .
C63 C 0.6697(3) 0.26299(19) 0.07951(19) 0.0205(10) Uani 1 1 d . . .
C64 C 0.6221(3) 0.28463(19) 0.11663(19) 0.0211(10) Uani 1 1 d . . .
H47 H 0.5612 0.2946 0.1062 0.025 Uiso 1 1 calc R U .
C65 C 0.6632(4) 0.2917(2) 0.1686(2) 0.0314(12) Uani 1 1 d . . .
H48 H 0.6305 0.3068 0.1934 0.038 Uiso 1 1 calc R U .
C66 C 0.7510(4) 0.2768(2) 0.1846(2) 0.0373(14) Uani 1 1 d . . .
H49 H 0.7787 0.2818 0.2203 0.045 Uiso 1 1 calc R U .
C67 C 0.7986(4) 0.2546(3) 0.1486(2) 0.0391(14) Uani 1 1 d . . .
H50 H 0.8590 0.2440 0.1596 0.047 Uiso 1 1 calc R U .
C68 C 0.7585(4) 0.2479(2) 0.0962(2) 0.0293(12) Uani 1 1 d . . .
H51 H 0.7917 0.2328 0.0716 0.035 Uiso 1 1 calc R U .
C69 C 0.6586(3) 0.31717(19) -0.01993(19) 0.0205(10) Uani 1 1 d . . .
C70 C 0.6099(4) 0.3403(2) -0.0640(2) 0.0354(13) Uani 1 1 d . . .
H52 H 0.5534 0.3258 -0.0788 0.042 Uiso 1 1 calc R U .
C71 C 0.6414(4) 0.3846(3) -0.0875(3) 0.0441(16) Uani 1 1 d . . .
H53 H 0.6072 0.4000 -0.1182 0.053 Uiso 1 1 calc R U .
C72 C 0.7235(4) 0.4059(2) -0.0655(3) 0.0416(16) Uani 1 1 d . . .
H54 H 0.7450 0.4368 -0.0804 0.050 Uiso 1 1 calc R U .
C73 C 0.7730(4) 0.3827(2) -0.0227(2) 0.0375(14) Uani 1 1 d . . .
H55 H 0.8299 0.3972 -0.0087 0.045 Uiso 1 1 calc R U .
C74 C 0.7429(4) 0.3384(2) 0.0011(2) 0.0313(12) Uani 1 1 d . . .
H56 H 0.7786 0.3226 0.0310 0.038 Uiso 1 1 calc R U .
C75 C 0.2293(3) 0.2127(2) 0.12753(18) 0.0207(10) Uani 1 1 d . . .
C76 C 0.2525(3) 0.1974(2) 0.18581(19) 0.0218(10) Uani 1 1 d . . .
C77 C 0.3326(3) 0.2004(2) 0.22037(19) 0.0242(11) Uani 1 1 d . . .
H57 H 0.3841 0.2149 0.2091 0.029 Uiso 1 1 calc R U .
C78 C 0.3374(4) 0.1819(2) 0.2723(2) 0.0306(12) Uani 1 1 d . . .
H58 H 0.3926 0.1829 0.2960 0.037 Uiso 1 1 calc R U .
C79 C 0.2615(4) 0.1621(3) 0.2889(2) 0.0408(15) Uani 1 1 d . . .
H59 H 0.2654 0.1498 0.3241 0.049 Uiso 1 1 calc R U .
C80 C 0.1809(4) 0.1600(3) 0.2553(2) 0.0404(15) Uani 1 1 d . . .
H60 H 0.1291 0.1470 0.2674 0.048 Uiso 1 1 calc R U .
C81 C 0.1764(4) 0.1771(2) 0.2031(2) 0.0300(12) Uani 1 1 d . . .
C82 C 0.1017(4) 0.1776(2) 0.1594(2) 0.0286(12) Uani 1 1 d . . .
C83 C 0.0136(4) 0.1612(3) 0.1570(2) 0.0377(14) Uani 1 1 d . . .
H61 H -0.0060 0.1472 0.1875 0.045 Uiso 1 1 calc R U .
C84 C -0.0453(4) 0.1653(3) 0.1100(3) 0.0398(14) Uani 1 1 d . . .
H62 H -0.1053 0.1537 0.1080 0.048 Uiso 1 1 calc R U .
C85 C -0.0172(4) 0.1865(2) 0.0655(2) 0.0320(12) Uani 1 1 d . . .
H63 H -0.0587 0.1895 0.0335 0.038 Uiso 1 1 calc R U .
C86 C 0.0704(3) 0.2032(2) 0.0671(2) 0.0255(11) Uani 1 1 d . . .
H64 H 0.0891 0.2175 0.0365 0.031 Uiso 1 1 calc R U .
C87 C 0.1299(3) 0.1985(2) 0.11378(19) 0.0224(10) Uani 1 1 d . . .
C88 C 0.1459(3) 0.3167(2) 0.10216(18) 0.0212(10) Uani 1 1 d . . .
C89 C 0.1003(4) 0.3173(3) 0.1451(2) 0.0356(14) Uani 1 1 d . . .
H97 H 0.1254 0.2998 0.1770 0.043 Uiso 1 1 calc R U .
C90 C 0.0191(4) 0.3430(3) 0.1417(2) 0.0403(15) Uani 1 1 d . . .
H98 H -0.0110 0.3434 0.1713 0.048 Uiso 1 1 calc R U .
C116 C -0.0190(4) 0.3684(2) 0.0953(2) 0.0335(13) Uani 1 1 d . . .
H99 H -0.0744 0.3865 0.0933 0.040 Uiso 1 1 calc R U .
C117 C 0.0241(3) 0.3673(2) 0.0520(2) 0.0293(12) Uani 1 1 d . . .
H100 H -0.0023 0.3837 0.0198 0.035 Uiso 1 1 calc R U .
C118 C 0.1064(3) 0.3418(2) 0.05587(19) 0.0228(10) Uani 1 1 d . . .
H101 H 0.1363 0.3415 0.0262 0.027 Uiso 1 1 calc R U .
C94 C 0.3274(3) 0.3177(2) 0.15563(18) 0.0211(10) Uani 1 1 d . . .
C95 C 0.3108(4) 0.3240(2) 0.2077(2) 0.0312(12) Uani 1 1 d . . .
H87 H 0.2621 0.3059 0.2185 0.037 Uiso 1 1 calc R U .
C96 C 0.3651(4) 0.3565(2) 0.2430(2) 0.0373(14) Uani 1 1 d . . .
H88 H 0.3538 0.3604 0.2781 0.045 Uiso 1 1 calc R U .
C97 C 0.4358(4) 0.3835(2) 0.2272(2) 0.0357(13) Uani 1 1 d . . .
H110 H 0.4720 0.4064 0.2513 0.043 Uiso 1 1 calc R U .
C98 C 0.4537(4) 0.3771(2) 0.1766(2) 0.0323(12) Uani 1 1 d . . .
H111 H 0.5027 0.3954 0.1661 0.039 Uiso 1 1 calc R U .
C100 C 0.2287(3) 0.1285(2) 0.04605(19) 0.0230(10) Uani 1 1 d . . .
C101 C 0.1875(4) 0.0906(2) 0.0742(2) 0.0289(12) Uani 1 1 d . . .
H70 H 0.1997 0.0904 0.1117 0.035 Uiso 1 1 calc R U .
C102 C 0.1290(4) 0.0535(2) 0.0475(2) 0.0373(14) Uani 1 1 d . . .
H71 H 0.1014 0.0280 0.0667 0.045 Uiso 1 1 calc R U .
C103 C 0.1110(4) 0.0535(3) -0.0068(3) 0.0407(15) Uani 1 1 d . . .
H72 H 0.0712 0.0278 -0.0249 0.049 Uiso 1 1 calc R U .
C104 C 0.1505(4) 0.0910(2) -0.0355(2) 0.0364(13) Uani 1 1 d . . .
H73 H 0.1380 0.0907 -0.0730 0.044 Uiso 1 1 calc R U .
C105 C 0.2088(4) 0.1291(2) -0.0089(2) 0.0283(12) Uani 1 1 d . . .
H74 H 0.2347 0.1552 -0.0283 0.034 Uiso 1 1 calc R U .
C106 C 0.3952(3) 0.1506(2) 0.12017(18) 0.0219(10) Uani 1 1 d . . .
C107 C 0.4698(3) 0.1820(2) 0.13738(19) 0.0239(11) Uani 1 1 d . . .
H75 H 0.4716 0.2174 0.1249 0.029 Uiso 1 1 calc R U .
C108 C 0.5422(4) 0.1618(2) 0.1728(2) 0.0279(11) Uani 1 1 d . . .
H76 H 0.5930 0.1836 0.1843 0.033 Uiso 1 1 calc R U .
C109 C 0.5400(4) 0.1103(2) 0.1913(2) 0.0324(12) Uani 1 1 d . . .
H77 H 0.5887 0.0966 0.2158 0.039 Uiso 1 1 calc R U .
C110 C 0.4656(4) 0.0789(2) 0.1736(2) 0.0375(14) Uani 1 1 d . . .
H78 H 0.4641 0.0434 0.1859 0.045 Uiso 1 1 calc R U .
C111 C 0.3939(4) 0.0983(2) 0.1385(2) 0.0300(12) Uani 1 1 d . . .
H79 H 0.3437 0.0762 0.1268 0.036 Uiso 1 1 calc R U .
F1 F 0.5462(3) 0.51159(18) 0.38094(17) 0.0639(12) Uani 1 1 d . . .
F9 F 0.4433(7) 0.4506(4) 0.3685(4) 0.064(3) Uiso 0.5 1 d . . P
F10 F 0.4556(6) 0.5023(3) 0.3025(3) 0.0464(18) Uiso 0.5 1 d . . P
F11 F 0.5741(6) 0.4479(3) 0.3297(3) 0.055(2) Uiso 0.5 1 d . . P
B1 B 0.5040(7) 0.4791(4) 0.3444(3) 0.059(2) Uani 1 1 d . . .
O2 O 0.2858(7) 0.0187(4) 0.2872(4) 0.152(4) Uiso 1 1 d . . .
C113 C 0.1803(10) 0.0238(6) 0.2952(6) 0.125(4) Uiso 1 1 d . . .
F12 F 0.4158(14) 0.5245(8) 0.3303(8) 0.173(7) Uiso 0.5 1 d . . P
F13 F 0.5045(8) 0.4913(5) 0.2924(5) 0.088(3) Uiso 0.5 1 d . . P
O3 O 0.2587(6) 0.5027(3) 0.3205(3) 0.111(3) Uiso 1 1 d . . .
C115 C 0.2298(10) 0.4559(6) 0.3451(6) 0.125(4) Uiso 1 1 d . . .
F14 F 0.4662(9) 0.4335(5) 0.3551(5) 0.093(4) Uiso 0.5 1 d . . P
P6 P 0.25204(8) 0.28189(5) 0.10436(4) 0.0182(2) Uani 1 1 d . . .
C119 C 0.4006(3) 0.3441(2) 0.1410(2) 0.0248(11) Uani 1 1 d . . .
H112 H 0.4140 0.3394 0.1065 0.030 Uiso 1 1 calc R U .
H114 H 0.360(4) 0.222(2) -0.018(2) 0.027(14) Uiso 1 1 d . . .
H115 H 0.431(4) 0.272(3) 0.051(3) 0.043(18) Uiso 1 1 d . . .
H126 H 0.438(4) 0.298(2) -0.049(2) 0.031(15) Uiso 1 1 d . . .
H124 H 0.417(4) 0.361(2) 0.014(2) 0.037(16) Uiso 1 1 d . . .

loop_
_atom_site_aniso_label
_atom_site_aniso_U_11
_atom_site_aniso_U_22
_atom_site_aniso_U_33
_atom_site_aniso_U_23
_atom_site_aniso_U_13
_atom_site_aniso_U_12
Ir1 0.01793(9) 0.02216(10) 0.01515(9) 0.00027(7) 0.00584(7) -0.00032(7)
Ir2 0.01407(9) 0.01995(10) 0.01306(8) -0.00099(7) 0.00507(7) -0.00089(7)
Ir3 0.01383(9) 0.02272(10) 0.01150(8) -0.00002(7) 0.00460(7) -0.00122(7)
P1 0.0226(6) 0.0223(6) 0.0171(6) -0.0005(5) 0.0066(5) -0.0019(5)
P2 0.0212(6) 0.0237(6) 0.0167(6) 0.0005(5) 0.0060(5) 0.0003(5)
P3 0.0186(6) 0.0225(6) 0.0167(6) -0.0030(5) 0.0060(5) -0.0009(5)
P4 0.0151(6) 0.0186(6) 0.0169(6) -0.0011(5) 0.0052(5) -0.0002(5)
P5 0.0172(6) 0.0225(6) 0.0161(5) 0.0000(5) 0.0053(5) -0.0024(5)
C1 0.025(3) 0.025(3) 0.015(2) 0.0004(19) 0.0070(19) 0.002(2)
C2 0.020(2) 0.032(3) 0.019(2) -0.007(2) 0.0052(19) 0.000(2)
C3 0.024(3) 0.039(3) 0.012(2) -0.002(2) 0.0005(19) -0.002(2)
C4 0.026(3) 0.041(3) 0.021(2) -0.002(2) 0.004(2) -0.005(2)
C5 0.022(3) 0.054(4) 0.027(3) -0.018(3) 0.006(2) -0.007(3)
C6 0.020(3) 0.044(3) 0.027(3) -0.015(3) -0.004(2) 0.006(2)
C7 0.028(3) 0.032(3) 0.017(2) -0.010(2) -0.002(2) 0.006(2)
C8 0.035(3) 0.031(3) 0.020(2) -0.006(2) -0.002(2) 0.007(2)
C9 0.043(4) 0.034(3) 0.032(3) -0.001(3) -0.004(3) 0.012(3)
C10 0.065(5) 0.037(4) 0.037(3) 0.008(3) -0.003(3) 0.015(3)
C11 0.067(5) 0.034(3) 0.034(3) 0.010(3) 0.013(3) 0.007(3)
C12 0.051(4) 0.032(3) 0.029(3) 0.004(2) 0.014(3) 0.006(3)
C13 0.035(3) 0.026(3) 0.020(2) 0.000(2) 0.004(2) 0.007(2)
C14 0.029(3) 0.025(3) 0.021(2) 0.002(2) 0.005(2) 0.000(2)
C15 0.040(3) 0.029(3) 0.023(3) -0.003(2) 0.008(2) -0.005(2)
C16 0.035(3) 0.030(3) 0.031(3) -0.009(2) 0.017(2) -0.006(2)
C17 0.024(3) 0.029(3) 0.035(3) -0.004(2) 0.010(2) 0.001(2)
C18 0.026(3) 0.027(3) 0.027(3) -0.005(2) 0.006(2) -0.002(2)
C19 0.027(3) 0.020(2) 0.021(2) -0.0016(19) 0.009(2) -0.005(2)
C20 0.034(3) 0.024(3) 0.025(3) 0.001(2) 0.013(2) -0.005(2)
C21 0.038(3) 0.027(3) 0.036(3) 0.000(2) 0.008(3) -0.007(2)
C22 0.037(3) 0.040(4) 0.040(3) 0.003(3) 0.005(3) -0.014(3)
C23 0.054(4) 0.032(3) 0.046(4) 0.000(3) 0.018(3) -0.014(3)
C24 0.056(4) 0.026(3) 0.039(3) 0.002(3) 0.020(3) 0.000(3)
C25 0.042(3) 0.027(3) 0.037(3) -0.001(2) 0.018(3) -0.002(3)
C26 0.026(3) 0.027(3) 0.020(2) 0.003(2) 0.008(2) 0.006(2)
C27 0.034(3) 0.040(3) 0.022(3) 0.001(2) 0.010(2) 0.000(3)
C28 0.042(3) 0.038(3) 0.039(3) 0.009(3) 0.023(3) 0.001(3)
C29 0.046(4) 0.046(4) 0.025(3) 0.014(3) 0.020(3) 0.017(3)
C30 0.042(3) 0.049(4) 0.019(3) 0.008(2) 0.010(2) 0.014(3)
C31 0.029(3) 0.038(3) 0.020(2) 0.004(2) 0.005(2) 0.008(2)
C32 0.027(3) 0.030(3) 0.016(2) -0.002(2) 0.006(2) 0.000(2)
C33 0.031(3) 0.035(3) 0.020(2) -0.003(2) 0.004(2) 0.001(2)
C34 0.031(3) 0.053(4) 0.027(3) -0.010(3) -0.002(2) -0.004(3)
C35 0.049(4) 0.040(4) 0.039(3) -0.013(3) 0.002(3) -0.017(3)
C36 0.053(4) 0.029(3) 0.037(3) 0.002(3) -0.001(3) -0.003(3)
C37 0.031(3) 0.033(3) 0.022(3) -0.002(2) 0.002(2) 0.000(2)
C38 0.020(2) 0.021(2) 0.018(2) -0.0034(19) 0.0076(19) -0.0006(19)
C39 0.020(2) 0.025(3) 0.025(2) -0.007(2) 0.009(2) -0.003(2)
C40 0.027(3) 0.034(3) 0.029(3) -0.006(2) 0.012(2) -0.004(2)
C41 0.029(3) 0.051(4) 0.029(3) -0.007(3) 0.015(2) -0.010(3)
C42 0.022(3) 0.064(4) 0.038(3) -0.022(3) 0.015(2) -0.004(3)
C43 0.023(3) 0.041(3) 0.047(3) -0.013(3) 0.012(3) 0.004(2)
C44 0.016(2) 0.033(3) 0.029(3) -0.010(2) 0.003(2) 0.000(2)
C45 0.022(3) 0.022(3) 0.032(3) -0.006(2) 0.004(2) 0.001(2)
C46 0.022(3) 0.028(3) 0.052(4) -0.007(3) 0.002(3) 0.005(2)
C47 0.032(3) 0.025(3) 0.048(4) 0.006(3) -0.004(3) 0.004(2)
C48 0.030(3) 0.027(3) 0.031(3) 0.005(2) 0.002(2) -0.002(2)
C49 0.023(3) 0.022(3) 0.028(3) 0.000(2) 0.003(2) 0.000(2)
C50 0.019(2) 0.020(2) 0.026(2) -0.005(2) 0.003(2) -0.001(2)
C51 0.020(2) 0.035(3) 0.017(2) -0.005(2) 0.0040(19) -0.002(2)
C52 0.025(3) 0.048(3) 0.017(2) -0.003(2) 0.008(2) 0.005(2)
C53 0.035(3) 0.058(4) 0.022(3) 0.005(3) 0.007(2) 0.015(3)
C54 0.038(3) 0.065(4) 0.016(3) 0.001(3) 0.009(2) 0.007(3)
C55 0.041(3) 0.056(4) 0.023(3) -0.009(3) 0.011(2) 0.010(3)
C56 0.039(3) 0.040(3) 0.024(3) -0.009(2) 0.010(2) 0.005(3)
C57 0.029(3) 0.026(3) 0.024(2) -0.007(2) 0.004(2) -0.007(2)
C58 0.034(3) 0.035(3) 0.062(4) -0.011(3) 0.012(3) -0.013(3)
C59 0.049(4) 0.042(4) 0.112(7) -0.010(4) 0.024(5) -0.021(4)
C60 0.065(5) 0.029(4) 0.130(8) -0.016(4) 0.021(5) -0.019(4)
C61 0.052(4) 0.031(3) 0.075(5) -0.018(3) 0.012(4) -0.003(3)
C62 0.034(3) 0.027(3) 0.037(3) -0.010(2) 0.006(2) -0.004(2)
C63 0.021(2) 0.019(2) 0.021(2) 0.0013(19) 0.004(2) -0.001(2)
C64 0.022(2) 0.022(3) 0.020(2) -0.0027(19) 0.0021(19) -0.005(2)
C65 0.040(3) 0.032(3) 0.023(3) -0.004(2) 0.008(2) -0.005(3)
C66 0.043(4) 0.039(3) 0.024(3) -0.006(2) -0.008(2) -0.001(3)
C67 0.028(3) 0.049(4) 0.036(3) -0.003(3) -0.010(3) 0.006(3)
C68 0.026(3) 0.034(3) 0.027(3) -0.005(2) 0.002(2) 0.004(2)
C69 0.020(2) 0.021(2) 0.023(2) -0.001(2) 0.012(2) 0.001(2)
C70 0.024(3) 0.038(3) 0.046(3) 0.015(3) 0.011(3) 0.000(2)
C71 0.031(3) 0.043(4) 0.061(4) 0.026(3) 0.014(3) 0.001(3)
C72 0.038(3) 0.028(3) 0.065(4) 0.013(3) 0.027(3) -0.002(3)
C73 0.033(3) 0.038(3) 0.044(3) -0.005(3) 0.014(3) -0.017(3)
C74 0.029(3) 0.036(3) 0.031(3) -0.002(2) 0.009(2) -0.008(2)
C75 0.017(2) 0.029(3) 0.018(2) 0.003(2) 0.0068(19) -0.001(2)
C76 0.023(3) 0.026(3) 0.018(2) 0.004(2) 0.009(2) 0.002(2)
C77 0.025(3) 0.031(3) 0.018(2) 0.002(2) 0.007(2) 0.004(2)
C78 0.026(3) 0.045(3) 0.020(2) 0.006(2) 0.002(2) 0.004(2)
C79 0.040(3) 0.062(4) 0.022(3) 0.017(3) 0.010(2) 0.000(3)
C80 0.025(3) 0.065(4) 0.032(3) 0.018(3) 0.009(2) -0.006(3)
C81 0.027(3) 0.039(3) 0.027(3) 0.005(2) 0.011(2) -0.001(2)
C82 0.024(3) 0.037(3) 0.027(3) 0.005(2) 0.010(2) -0.003(2)
C83 0.025(3) 0.054(4) 0.037(3) 0.012(3) 0.014(2) -0.005(3)
C84 0.024(3) 0.047(4) 0.050(4) 0.001(3) 0.012(3) -0.007(3)
C85 0.019(3) 0.043(3) 0.033(3) -0.004(3) 0.002(2) -0.001(2)
C86 0.023(3) 0.034(3) 0.020(2) 0.002(2) 0.004(2) 0.000(2)
C87 0.017(2) 0.028(3) 0.025(2) 0.001(2) 0.009(2) -0.001(2)
C88 0.019(2) 0.029(3) 0.016(2) 0.002(2) 0.0053(19) 0.002(2)
C89 0.034(3) 0.055(4) 0.020(3) 0.011(3) 0.013(2) 0.014(3)
C90 0.032(3) 0.064(4) 0.028(3) 0.004(3) 0.014(2) 0.014(3)
C116 0.024(3) 0.044(3) 0.033(3) 0.001(3) 0.006(2) 0.009(3)
C117 0.022(3) 0.035(3) 0.029(3) 0.004(2) -0.001(2) 0.000(2)
C118 0.019(2) 0.031(3) 0.019(2) 0.000(2) 0.0058(19) -0.001(2)
C94 0.022(2) 0.025(3) 0.016(2) -0.0007(19) 0.0020(19) 0.004(2)
C95 0.035(3) 0.037(3) 0.022(3) 0.000(2) 0.009(2) 0.003(3)
C96 0.053(4) 0.040(3) 0.019(3) -0.007(2) 0.004(3) 0.010(3)
C97 0.040(3) 0.033(3) 0.029(3) -0.009(2) -0.006(2) 0.007(3)
C98 0.028(3) 0.033(3) 0.034(3) -0.006(2) -0.002(2) -0.002(2)
C100 0.021(2) 0.024(3) 0.024(2) -0.003(2) 0.003(2) -0.002(2)
C101 0.030(3) 0.029(3) 0.029(3) 0.002(2) 0.007(2) -0.002(2)
C102 0.033(3) 0.034(3) 0.046(4) 0.000(3) 0.008(3) -0.012(3)
C103 0.033(3) 0.036(3) 0.051(4) -0.013(3) 0.002(3) -0.015(3)
C104 0.038(3) 0.043(4) 0.027(3) -0.006(3) 0.002(2) -0.009(3)
C105 0.026(3) 0.039(3) 0.021(2) -0.003(2) 0.007(2) -0.006(2)
C106 0.021(2) 0.030(3) 0.016(2) -0.001(2) 0.0072(19) 0.001(2)
C107 0.022(3) 0.030(3) 0.021(2) 0.004(2) 0.008(2) -0.001(2)
C108 0.022(3) 0.038(3) 0.022(2) 0.000(2) 0.003(2) -0.002(2)
C109 0.030(3) 0.036(3) 0.029(3) 0.003(2) -0.002(2) 0.007(3)
C110 0.040(3) 0.026(3) 0.043(3) 0.005(3) -0.003(3) 0.005(3)
C111 0.031(3) 0.025(3) 0.033(3) -0.003(2) 0.000(2) -0.003(2)
F1 0.063(3) 0.069(3) 0.054(3) -0.016(2) -0.008(2) -0.007(2)
B1 0.077(6) 0.068(6) 0.031(4) -0.003(4) 0.007(4) -0.033(5)
P6 0.0172(6) 0.0263(7) 0.0123(5) 0.0009(5) 0.0058(5) 0.0005(5)
C119 0.021(3) 0.028(3) 0.024(2) -0.003(2) 0.001(2) 0.001(2)

loop_
_atom_type_symbol
_atom_type_description
_atom_type_scat_dispersion_real
_atom_type_scat_dispersion_imag
_atom_type_scat_source
C C 0.0033 0.0016 'International Tables Vol C Tables 4.2.6.8 and 6.1.1.4'
H H 0.0000 0.0000 'International Tables Vol C Tables 4.2.6.8 and 6.1.1.4'
B B 0.0013 0.0007 'International Tables Vol C Tables 4.2.6.8 and 6.1.1.4'
F F 0.0171 0.0103 'International Tables Vol C Tables 4.2.6.8 and 6.1.1.4'
Ir Ir -1.4442 7.9887 'International Tables Vol C Tables 4.2.6.8 and 6.1.1.4'
P P 0.1023 0.0942 'International Tables Vol C Tables 4.2.6.8 and 6.1.1.4'
O O 0.0106 0.0060 'International Tables Vol C Tables 4.2.6.8 and 6.1.1.4'

loop_
_geom_angle_atom_site_label_1
_geom_angle_atom_site_label_2
_geom_angle_atom_site_label_3
_geom_angle
P1 Ir1 P2 73.01(5)
P1 Ir1 Ir2 168.63(3)
P2 Ir1 Ir2 114.24(3)
P1 Ir1 Ir3 117.45(3)
P2 Ir1 Ir3 110.78(3)
Ir2 Ir1 Ir3 52.481(6)
P1 Ir1 H127 86(2)
P2 Ir1 H127 92(2)
Ir2 Ir1 H127 102(2)
Ir3 Ir1 H127 151(2)
P1 Ir1 H120 90(2)
P2 Ir1 H120 99(2)
Ir2 Ir1 H120 80(2)
Ir3 Ir1 H120 28(2)
H127 Ir1 H120 166(3)
P1 Ir1 H126 161.4(19)
P2 Ir1 H126 97.9(19)
Ir2 Ir1 H126 29.7(19)
Ir3 Ir1 H126 80.7(19)
H127 Ir1 H126 78(3)
H120 Ir1 H126 108(3)
P1 Ir1 H124 95(2)
P2 Ir1 H124 167(2)
Ir2 Ir1 H124 78(2)
Ir3 Ir1 H124 79(2)
H127 Ir1 H124 82(3)
H120 Ir1 H124 85(3)
H126 Ir1 H124 92(3)
P4 Ir2 P3 72.08(4)
P4 Ir2 Ir3 143.67(3)
P3 Ir2 Ir3 142.44(3)
P4 Ir2 Ir1 109.81(3)
P3 Ir2 Ir1 124.79(3)
Ir3 Ir2 Ir1 64.438(7)
P4 Ir2 H114 172(2)
P3 Ir2 H114 102.1(19)
Ir3 Ir2 H114 41.0(19)
Ir1 Ir2 H114 78(2)
P4 Ir2 H115 101(2)
P3 Ir2 H115 163(2)
Ir3 Ir2 H115 43(2)
Ir1 Ir2 H115 72(2)
H114 Ir2 H115 83(3)
P4 Ir2 H126 94.6(18)
P3 Ir2 H126 98.7(18)
Ir3 Ir2 H126 90.5(18)
Ir1 Ir2 H126 27.6(18)
H114 Ir2 H126 91(3)
H115 Ir2 H126 97(3)
P6 Ir3 P5 73.68(4)
P6 Ir3 Ir2 143.78(3)
P5 Ir3 Ir2 103.62(3)
P6 Ir3 Ir1 118.20(3)
P5 Ir3 Ir1 166.47(3)
Ir2 Ir3 Ir1 63.080(7)
P6 Ir3 H120 94(2)
P5 Ir3 H120 160(2)
Ir2 Ir3 H120 95(2)
Ir1 Ir3 H120 32(2)
P6 Ir3 H114 166.6(18)
P5 Ir3 H114 93.1(18)
Ir2 Ir3 H114 36.3(17)
Ir1 Ir3 H114 74.7(18)
H120 Ir3 H114 99(3)
P6 Ir3 H115 104(2)
P5 Ir3 H115 102(2)
Ir2 Ir3 H115 41(2)
Ir1 Ir3 H115 70(2)
H120 Ir3 H115 96(3)
H114 Ir3 H115 77(3)
C19 P1 C20 99.5(2)
C19 P1 C1 111.9(2)
C20 P1 C1 108.0(2)
C19 P1 Ir1 120.56(17)
C20 P1 Ir1 118.41(18)
C1 P1 Ir1 98.42(16)
C32 P2 C26 103.0(2)
C32 P2 C1 108.6(2)
C26 P2 C1 102.9(2)
C32 P2 Ir1 125.88(17)
C26 P2 Ir1 118.85(18)
C1 P2 Ir1 94.63(15)
C57 P3 C51 103.3(2)
C57 P3 C38 106.5(2)
C51 P3 C38 108.6(2)
C57 P3 Ir2 118.05(17)
C51 P3 Ir2 122.14(18)
C38 P3 Ir2 96.89(14)
C57 P3 P4 136.11(18)
C51 P3 P4 116.71(18)
C38 P3 P4 45.37(14)
Ir2 P3 P4 53.93(4)
C63 P4 C69 103.4(2)
C63 P4 C38 110.2(2)
C69 P4 C38 106.7(2)
C63 P4 Ir2 118.34(16)
C69 P4 Ir2 120.11(17)
C38 P4 Ir2 97.36(15)
C63 P4 P3 140.19(16)
C69 P4 P3 113.52(16)
C38 P4 P3 45.82(15)
Ir2 P4 P3 53.98(4)
C100 P5 C106 107.6(2)
C100 P5 C75 105.7(2)
C106 P5 C75 105.9(2)
C100 P5 Ir3 117.07(17)
C106 P5 Ir3 121.91(16)
C75 P5 Ir3 96.02(16)
C13 C1 C2 102.1(4)
C13 C1 P1 118.2(4)
C2 C1 P1 112.5(3)
C13 C1 P2 123.4(3)
C2 C1 P2 109.9(3)
P1 C1 P2 90.9(2)
C3 C2 C7 120.0(5)
C3 C2 C1 129.9(5)
C7 C2 C1 109.8(4)
C2 C3 C4 119.6(5)
C2 C3 H1 120.2
C4 C3 H1 120.2
C3 C4 C5 120.5(5)
C3 C4 H2 119.7
C5 C4 H2 119.7
C6 C5 C4 120.4(5)
C6 C5 H3 119.8
C4 C5 H3 119.8
C5 C6 C7 119.2(5)
C5 C6 H4 120.4
C7 C6 H4 120.4
C6 C7 C2 120.3(5)
C6 C7 C8 130.3(5)
C2 C7 C8 109.1(5)
C9 C8 C13 121.3(5)
C9 C8 C7 130.0(5)
C13 C8 C7 108.6(5)
C10 C9 C8 118.0(6)
C10 C9 H5 121.0
C8 C9 H5 121.0
C9 C10 C11 121.6(6)
C9 C10 H6 119.2
C11 C10 H6 119.2
C12 C11 C10 120.7(6)
C12 C11 H7 119.7
C10 C11 H7 119.7
C13 C12 C11 119.1(6)
C13 C12 H8 120.4
C11 C12 H8 120.4
C12 C13 C8 119.2(5)
C12 C13 C1 130.8(5)
C8 C13 C1 110.0(4)
C15 C14 C19 120.6(5)
C15 C14 H9 119.7
C19 C14 H9 119.7
C16 C15 C14 120.2(5)
C16 C15 H10 119.9
C14 C15 H10 119.9
C15 C16 C17 119.7(5)
C15 C16 H11 120.1
C17 C16 H11 120.1
C16 C17 C18 120.9(5)
C16 C17 H12 119.5
C18 C17 H12 119.5
C17 C18 C19 118.7(5)
C17 C18 H13 120.6
C19 C18 H13 120.6
C14 C19 C18 119.9(4)
C14 C19 P1 115.0(4)
C18 C19 P1 124.9(4)
C21 C20 C25 119.2(5)
C21 C20 P1 119.4(4)
C25 C20 P1 121.2(4)
C20 C21 C22 119.9(6)
C20 C21 H14 120.0
C22 C21 H14 120.0
C23 C22 C21 120.1(6)
C23 C22 H15 120.0
C21 C22 H15 120.0
C22 C23 C24 120.3(6)
C22 C23 H16 119.8
C24 C23 H16 119.8
C23 C24 C25 119.5(6)
C23 C24 H17 120.2
C25 C24 H17 120.2
C24 C25 C20 120.9(6)
C24 C25 H18 119.6
C20 C25 H18 119.6
C27 C26 C31 118.5(5)
C27 C26 P2 120.2(4)
C31 C26 P2 121.0(4)
C26 C27 C28 121.2(5)
C26 C27 H19 119.4
C28 C27 H19 119.4
C29 C28 C27 119.7(6)
C29 C28 H20 120.2
C27 C28 H20 120.2
C30 C29 C28 119.8(5)
C30 C29 H21 120.1
C28 C29 H21 120.1
C29 C30 C31 120.2(5)
C29 C30 H22 119.9
C31 C30 H22 119.9
C26 C31 C30 120.5(5)
C26 C31 H23 119.7
C30 C31 H23 119.7
C37 C32 C33 119.1(5)
C37 C32 P2 115.7(4)
C33 C32 P2 125.2(4)
C34 C33 C32 119.4(5)
C34 C33 H24 120.3
C32 C33 H24 120.3
C35 C34 C33 120.6(6)
C35 C34 H103 119.7
C33 C34 H103 119.7
C34 C35 C36 120.4(6)
C34 C35 H26 119.8
C36 C35 H26 119.8
C37 C36 C35 119.6(6)
C37 C36 H27 120.2
C35 C36 H27 120.2
C32 C37 C36 120.9(5)
C32 C37 H28 119.6
C36 C37 H28 119.6
C39 C38 C50 102.1(4)
C39 C38 P4 122.4(3)
C50 C38 P4 112.7(3)
C39 C38 P3 118.1(3)
C50 C38 P3 113.2(3)
P4 C38 P3 88.8(2)
C44 C39 C40 120.2(5)
C44 C39 C38 109.8(4)
C40 C39 C38 129.8(5)
C39 C40 C41 117.4(5)
C39 C40 H29 121.3
C41 C40 H29 121.3
C42 C41 C40 121.7(6)
C42 C41 H30 119.2
C40 C41 H30 119.2
C43 C42 C41 120.8(5)
C43 C42 H31 119.6
C41 C42 H31 119.6
C42 C43 C44 118.9(6)
C42 C43 H32 120.6
C44 C43 H32 120.6
C39 C44 C43 121.0(5)
C39 C44 C45 109.8(4)
C43 C44 C45 129.2(5)
C46 C45 C50 120.8(5)
C46 C45 C44 130.9(5)
C50 C45 C44 108.4(4)
C47 C46 C45 119.5(5)
C47 C46 H33 120.3
C45 C46 H33 120.3
C46 C47 C48 120.3(5)
C46 C47 H34 119.9
C48 C47 H34 119.9
C49 C48 C47 120.9(5)
C49 C48 H35 119.5
C47 C48 H35 119.5
C50 C49 C48 119.1(5)
C50 C49 H36 120.4
C48 C49 H36 120.4
C49 C50 C45 119.4(5)
C49 C50 C38 130.9(4)
C45 C50 C38 109.7(4)
C52 C51 C56 118.7(5)
C52 C51 P3 119.6(4)
C56 C51 P3 121.6(4)
C51 C52 C53 120.8(5)
C51 C52 H121 119.6
C53 C52 H121 119.6
C54 C53 C52 120.3(6)
C54 C53 H39 119.9
C52 C53 H39 119.9
C53 C54 C55 119.4(5)
C53 C54 H40 120.3
C55 C54 H40 120.3
C56 C55 C54 120.3(5)
C56 C55 H41 119.8
C54 C55 H41 119.8
C55 C56 C51 120.4(6)
C55 C56 H113 119.8
C51 C56 H113 119.8
C58 C57 C62 118.8(5)
C58 C57 P3 119.5(4)
C62 C57 P3 121.7(4)
C57 C58 C59 120.4(6)
C57 C58 H42 119.8
C59 C58 H42 119.8
C60 C59 C58 119.9(7)
C60 C59 H43 120.1
C58 C59 H43 120.1
C59 C60 C61 120.6(7)
C59 C60 H44 119.7
C61 C60 H44 119.7
C60 C61 C62 119.9(7)
C60 C61 H45 120.0
C62 C61 H45 120.0
C61 C62 C57 120.3(6)
C61 C62 H46 119.8
C57 C62 H46 119.8
C68 C63 C64 118.6(5)
C68 C63 P4 123.6(4)
C64 C63 P4 117.7(4)
C65 C64 C63 120.4(5)
C65 C64 H47 119.8
C63 C64 H47 119.8
C66 C65 C64 120.6(5)
C66 C65 H48 119.7
C64 C65 H48 119.7
C65 C66 C67 119.8(5)
C65 C66 H49 120.1
C67 C66 H49 120.1
C66 C67 C68 120.2(5)
C66 C67 H50 119.9
C68 C67 H50 119.9
C67 C68 C63 120.4(5)
C67 C68 H51 119.8
C63 C68 H51 119.8
C70 C69 C74 118.8(5)
C70 C69 P4 120.0(4)
C74 C69 P4 121.1(4)
C69 C70 C71 121.5(6)
C69 C70 H52 119.3
C71 C70 H52 119.3
C72 C71 C70 119.0(6)
C72 C71 H53 120.5
C70 C71 H53 120.5
C73 C72 C71 120.1(5)
C73 C72 H54 120.0
C71 C72 H54 120.0
C72 C73 C74 121.7(6)
C72 C73 H55 119.1
C74 C73 H55 119.1
C73 C74 C69 118.8(5)
C73 C74 H56 120.6
C69 C74 H56 120.6
C76 C75 C87 102.9(4)
C76 C75 P6 121.0(4)
C87 C75 P6 111.6(3)
C76 C75 P5 118.1(3)
C87 C75 P5 112.0(3)
P6 C75 P5 91.5(2)
C77 C76 C81 119.9(5)
C77 C76 C75 130.5(4)
C81 C76 C75 109.7(4)
C76 C77 C78 119.4(5)
C76 C77 H57 120.3
C78 C77 H57 120.3
C79 C78 C77 120.0(5)
C79 C78 H58 120.0
C77 C78 H58 120.0
C80 C79 C78 121.3(5)
C80 C79 H59 119.4
C78 C79 H59 119.4
C79 C80 C81 119.0(5)
C79 C80 H60 120.5
C81 C80 H60 120.5
C80 C81 C76 120.4(5)
C80 C81 C82 130.4(5)
C76 C81 C82 109.2(4)
C83 C82 C87 119.7(5)
C83 C82 C81 130.5(5)
C87 C82 C81 109.7(4)
C84 C83 C82 119.4(5)
C84 C83 H61 120.3
C82 C83 H61 120.3
C83 C84 C85 120.4(5)
C83 C84 H62 119.8
C85 C84 H62 119.8
C86 C85 C84 121.0(5)
C86 C85 H63 119.5
C84 C85 H63 119.5
C87 C86 C85 118.9(5)
C87 C86 H64 120.6
C85 C86 H64 120.6
C86 C87 C82 120.5(5)
C86 C87 C75 130.9(4)
C82 C87 C75 108.6(4)
C118 C88 C89 118.2(5)
C118 C88 P6 119.6(3)
C89 C88 P6 122.1(4)
C90 C89 C88 120.6(5)
C90 C89 H97 119.7
C88 C89 H97 119.7
C89 C90 C116 120.4(5)
C89 C90 H98 119.8
C116 C90 H98 119.8
C117 C116 C90 119.9(5)
C117 C116 H99 120.1
C90 C116 H99 120.1
C116 C117 C118 119.4(5)
C116 C117 H100 120.3
C118 C117 H100 120.3
C88 C118 C117 121.5(4)
C88 C118 H101 119.3
C117 C118 H101 119.3
C119 C94 C95 118.5(5)
C119 C94 P6 118.0(4)
C95 C94 P6 123.3(4)
C96 C95 C94 120.4(5)
C96 C95 H87 119.8
C94 C95 H87 119.8
C97 C96 C95 120.1(5)
C97 C96 H88 120.0
C95 C96 H88 120.0
C98 C97 C96 120.2(5)
C98 C97 H110 119.9
C96 C97 H110 119.9
C97 C98 C119 120.2(5)
C97 C98 H111 119.9
C119 C98 H111 119.9
C105 C100 C101 119.3(5)
C105 C100 P5 118.5(4)
C101 C100 P5 121.9(4)
C102 C101 C100 120.3(5)
C102 C101 H70 119.9
C100 C101 H70 119.9
C103 C102 C101 120.3(5)
C103 C102 H71 119.9
C101 C102 H71 119.9
C102 C103 C104 120.4(5)
C102 C103 H72 119.8
C104 C103 H72 119.8
C103 C104 C105 119.8(5)
C103 C104 H73 120.1
C105 C104 H73 120.1
C100 C105 C104 119.9(5)
C100 C105 H74 120.1
C104 C105 H74 120.1
C107 C106 C111 118.9(5)
C107 C106 P5 118.4(4)
C111 C106 P5 122.4(4)
C106 C107 C108 120.6(5)
C106 C107 H75 119.7
C108 C107 H75 119.7
C109 C108 C107 120.1(5)
C109 C108 H76 119.9
C107 C108 H76 119.9
C108 C109 C110 119.0(5)
C108 C109 H77 120.5
C110 C109 H77 120.5
C111 C110 C109 121.4(5)
C111 C110 H78 119.3
C109 C110 H78 119.3
C110 C111 C106 119.9(5)
C110 C111 H79 120.0
C106 C111 H79 120.0
F14 F9 B1 70.7(16)
F13 F10 F12 154.0(17)
F13 F10 B1 73.8(11)
F12 F10 B1 89.3(12)
B1 F11 F13 51.3(6)
F1 B1 F10 115.9(8)
F1 B1 F14 124.1(9)
F10 B1 F14 110.2(9)
F1 B1 F13 118.1(8)
F10 B1 F13 37.6(5)
F14 B1 F13 117.7(10)
F1 B1 F9 106.3(7)
F10 B1 F9 105.6(9)
F14 B1 F9 28.9(6)
F13 B1 F9 131.3(9)
F1 B1 F11 103.7(8)
F10 B1 F11 111.2(8)
F14 B1 F11 86.8(9)
F13 B1 F11 74.7(8)
F9 B1 F11 114.3(9)
F1 B1 F12 90.3(9)
F10 B1 F12 41.2(8)
F14 B1 F12 105.4(11)
F13 B1 F12 77.4(9)
F9 B1 F12 83.6(10)
F11 B1 F12 152.1(9)
F10 F12 B1 49.5(9)
F10 F13 B1 68.6(11)
F10 F13 F11 121.0(13)
B1 F13 F11 54.0(7)
F9 F14 B1 80.5(17)
C88 P6 C94 103.1(2)
C88 P6 C75 104.2(2)
C94 P6 C75 110.6(2)
C88 P6 Ir3 124.63(16)
C94 P6 Ir3 116.35(16)
C75 P6 Ir3 96.79(15)
C98 C119 C94 120.5(5)
C98 C119 H112 119.7
C94 C119 H112 119.7

loop_
_geom_bond_atom_site_label_1
_geom_bond_atom_site_label_2
_geom_bond_distance
Ir1 P1 2.2401(13)
Ir1 P2 2.3494(13)
Ir1 Ir2 3.0353(3)
Ir1 Ir3 3.0709(3)
Ir1 H127 1.54(6)
Ir1 H120 1.89(6)
Ir1 H126 1.67(6)
Ir1 H124 1.55(6)
Ir2 P4 2.2697(12)
Ir2 P3 2.2711(12)
Ir2 Ir3 2.7000(3)
Ir2 H114 1.64(5)
Ir2 H115 1.77(6)
Ir2 H126 1.79(6)
Ir3 P6 2.2737(11)
Ir3 P5 2.2745(12)
Ir3 H120 1.66(7)
Ir3 H114 1.81(5)
Ir3 H115 1.85(6)
P1 C19 1.831(5)
P1 C20 1.838(5)
P1 C1 1.914(5)
P2 C32 1.829(5)
P2 C26 1.844(5)
P2 C1 1.920(5)
P3 C57 1.816(5)
P3 C51 1.837(5)
P3 C38 1.917(5)
P3 P4 2.6717(18)
P4 C63 1.832(5)
P4 C69 1.833(5)
P4 C38 1.902(5)
P5 C100 1.818(5)
P5 C106 1.835(5)
P5 C75 1.917(5)
C1 C13 1.518(7)
C1 C2 1.537(7)
C2 C3 1.380(7)
C2 C7 1.404(7)
C3 C4 1.387(7)
C3 H1 0.9500
C4 C5 1.397(8)
C4 H2 0.9500
C5 C6 1.380(9)
C5 H3 0.9500
C6 C7 1.395(8)
C6 H4 0.9500
C7 C8 1.463(8)
C8 C9 1.404(8)
C8 C13 1.416(8)
C9 C10 1.362(9)
C9 H5 0.9500
C10 C11 1.399(10)
C10 H6 0.9500
C11 C12 1.390(9)
C11 H7 0.9500
C12 C13 1.388(8)
C12 H8 0.9500
C14 C15 1.388(7)
C14 C19 1.390(7)
C14 H9 0.9500
C15 C16 1.377(8)
C15 H10 0.9500
C16 C17 1.393(8)
C16 H11 0.9500
C17 C18 1.397(7)
C17 H12 0.9500
C18 C19 1.401(7)
C18 H13 0.9500
C20 C21 1.389(8)
C20 C25 1.394(8)
C21 C22 1.404(8)
C21 H14 0.9500
C22 C23 1.380(9)
C22 H15 0.9500
C23 C24 1.388(9)
C23 H16 0.9500
C24 C25 1.388(8)
C24 H17 0.9500
C25 H18 0.9500
C26 C27 1.386(8)
C26 C31 1.394(7)
C27 C28 1.394(7)
C27 H19 0.9500
C28 C29 1.393(9)
C28 H20 0.9500
C29 C30 1.373(9)
C29 H21 0.9500
C30 C31 1.401(7)
C30 H22 0.9500
C31 H23 0.9500
C32 C37 1.387(8)
C32 C33 1.416(7)
C33 C34 1.389(8)
C33 H24 0.9500
C34 C35 1.377(9)
C34 H103 0.9500
C35 C36 1.389(9)
C35 H26 0.9500
C36 C37 1.387(8)
C36 H27 0.9500
C37 H28 0.9500
C38 C39 1.524(6)
C38 C50 1.538(7)
C39 C44 1.396(7)
C39 C40 1.405(7)
C40 C41 1.409(7)
C40 H29 0.9500
C41 C42 1.384(9)
C41 H30 0.9500
C42 C43 1.371(9)
C42 H31 0.9500
C43 C44 1.403(7)
C43 H32 0.9500
C44 C45 1.464(7)
C45 C46 1.391(8)
C45 C50 1.411(7)
C46 C47 1.369(8)
C46 H33 0.9500
C47 C48 1.398(8)
C47 H34 0.9500
C48 C49 1.393(7)
C48 H35 0.9500
C49 C50 1.386(7)
C49 H36 0.9500
C51 C52 1.374(8)
C51 C56 1.401(7)
C52 C53 1.391(7)
C52 H121 0.9500
C53 C54 1.377(8)
C53 H39 0.9500
C54 C55 1.387(9)
C54 H40 0.9500
C55 C56 1.378(8)
C55 H41 0.9500
C56 H113 0.9500
C57 C58 1.375(8)
C57 C62 1.406(8)
C58 C59 1.391(9)
C58 H42 0.9500
C59 C60 1.370(11)
C59 H43 0.9500
C60 C61 1.373(10)
C60 H44 0.9500
C61 C62 1.376(9)
C61 H45 0.9500
C62 H46 0.9500
C63 C68 1.395(7)
C63 C64 1.400(7)
C64 C65 1.387(7)
C64 H47 0.9500
C65 C66 1.377(8)
C65 H48 0.9500
C66 C67 1.386(9)
C66 H49 0.9500
C67 C68 1.391(8)
C67 H50 0.9500
C68 H51 0.9500
C69 C70 1.374(8)
C69 C74 1.406(7)
C70 C71 1.388(8)
C70 H52 0.9500
C71 C72 1.386(9)
C71 H53 0.9500
C72 C73 1.354(9)
C72 H54 0.9500
C73 C74 1.386(8)
C73 H55 0.9500
C74 H56 0.9500
C75 C76 1.528(6)
C75 C87 1.531(7)
C75 P6 1.891(5)
C76 C77 1.381(7)
C76 C81 1.402(7)
C77 C78 1.403(7)
C77 H57 0.9500
C78 C79 1.384(8)
C78 H58 0.9500
C79 C80 1.373(9)
C79 H59 0.9500
C80 C81 1.400(7)
C80 H60 0.9500
C81 C82 1.454(8)
C82 C83 1.390(7)
C82 C87 1.416(7)
C83 C84 1.379(9)
C83 H61 0.9500
C84 C85 1.393(8)
C84 H62 0.9500
C85 C86 1.387(7)
C85 H63 0.9500
C86 C87 1.380(7)
C86 H64 0.9500
C88 C118 1.389(7)
C88 C89 1.398(6)
C88 P6 1.826(5)
C89 C90 1.382(8)
C89 H97 0.9500
C90 C116 1.391(8)
C90 H98 0.9500
C116 C117 1.382(7)
C116 H99 0.9500
C117 C118 1.393(7)
C117 H100 0.9500
C118 H101 0.9500
C94 C119 1.398(7)
C94 C95 1.410(7)
C94 P6 1.829(5)
C95 C96 1.386(8)
C95 H87 0.9500
C96 C97 1.385(9)
C96 H88 0.9500
C97 C98 1.383(8)
C97 H110 0.9500
C98 C119 1.387(8)
C98 H111 0.9500
C100 C105 1.393(7)
C100 C101 1.405(7)
C101 C102 1.387(8)
C101 H70 0.9500
C102 C103 1.375(9)
C102 H71 0.9500
C103 C104 1.392(8)
C103 H72 0.9500
C104 C105 1.402(8)
C104 H73 0.9500
C105 H74 0.9500
C106 C107 1.389(7)
C106 C111 1.400(7)
C107 C108 1.399(7)
C107 H75 0.9500
C108 C109 1.382(8)
C108 H76 0.9500
C109 C110 1.390(8)
C109 H77 0.9500
C110 C111 1.379(8)
C110 H78 0.9500
C111 H79 0.9500
F1 B1 1.324(9)
F9 F14 0.681(14)
F9 B1 1.392(13)
F10 F13 0.872(12)
F10 F12 1.15(2)
F10 B1 1.331(12)
F11 B1 1.424(13)
F11 F13 1.698(14)
B1 F14 1.332(15)
B1 F13 1.373(14)
B1 F12 1.75(2)
O2 C113 1.652(17)
O3 C115 1.440(15)
C119 H112 0.9500

loop_
_geom_torsion_atom_site_label_1
_geom_torsion_atom_site_label_2
_geom_torsion_atom_site_label_3
_geom_torsion_atom_site_label_4
_geom_torsion
C13 C1 C2 C3 167.4(5)
P1 C1 C2 C3 -64.8(6)
P2 C1 C2 C3 34.8(6)
C13 C1 C2 C7 -5.5(5)
P1 C1 C2 C7 122.3(4)
P2 C1 C2 C7 -138.1(4)
C7 C2 C3 C4 -2.2(7)
C1 C2 C3 C4 -174.4(5)
C2 C3 C4 C5 0.0(8)
C3 C4 C5 C6 1.0(8)
C4 C5 C6 C7 0.2(8)
C5 C6 C7 C2 -2.4(7)
C5 C6 C7 C8 170.8(5)
C3 C2 C7 C6 3.4(7)
C1 C2 C7 C6 177.1(4)
C3 C2 C7 C8 -171.1(4)
C1 C2 C7 C8 2.6(5)
C6 C7 C8 C9 5.3(9)
C2 C7 C8 C9 179.1(5)
C6 C7 C8 C13 -172.0(5)
C2 C7 C8 C13 1.8(6)
C13 C8 C9 C10 -0.6(8)
C7 C8 C9 C10 -177.6(6)
C8 C9 C10 C11 2.6(9)
C9 C10 C11 C12 -3.1(10)
C10 C11 C12 C13 1.4(9)
C11 C12 C13 C8 0.6(8)
C11 C12 C13 C1 -176.8(5)
C9 C8 C13 C12 -1.0(8)
C7 C8 C13 C12 176.6(5)
C9 C8 C13 C1 176.9(5)
C7 C8 C13 C1 -5.5(6)
C2 C1 C13 C12 -175.7(5)
P1 C1 C13 C12 60.2(7)
P2 C1 C13 C12 -51.8(8)
C2 C1 C13 C8 6.6(5)
P1 C1 C13 C8 -117.4(4)
P2 C1 C13 C8 130.5(4)
C19 C14 C15 C16 -0.5(8)
C14 C15 C16 C17 -0.1(8)
C15 C16 C17 C18 1.0(8)
C16 C17 C18 C19 -1.2(8)
C15 C14 C19 C18 0.3(8)
C15 C14 C19 P1 175.1(4)
C17 C18 C19 C14 0.5(7)
C17 C18 C19 P1 -173.7(4)
C20 P1 C19 C14 -99.3(4)
C1 P1 C19 C14 146.8(4)
Ir1 P1 C19 C14 31.9(4)
C20 P1 C19 C18 75.2(5)
C1 P1 C19 C18 -38.7(5)
Ir1 P1 C19 C18 -153.6(4)
C19 P1 C20 C21 119.6(4)
C1 P1 C20 C21 -123.5(4)
Ir1 P1 C20 C21 -13.0(5)
C19 P1 C20 C25 -55.8(5)
C1 P1 C20 C25 61.1(5)
Ir1 P1 C20 C25 171.7(4)
C25 C20 C21 C22 0.6(8)
P1 C20 C21 C22 -174.9(4)
C20 C21 C22 C23 -0.3(9)
C21 C22 C23 C24 -1.3(9)
C22 C23 C24 C25 2.6(9)
C23 C24 C25 C20 -2.3(9)
C21 C20 C25 C24 0.7(8)
P1 C20 C25 C24 176.1(4)
C32 P2 C26 C27 -160.6(4)
C1 P2 C26 C27 86.6(5)
Ir1 P2 C26 C27 -16.2(5)
C32 P2 C26 C31 25.6(5)
C1 P2 C26 C31 -87.3(5)
Ir1 P2 C26 C31 170.0(4)
C31 C26 C27 C28 2.9(8)
P2 C26 C27 C28 -171.1(4)
C26 C27 C28 C29 -0.5(9)
C27 C28 C29 C30 -2.3(9)
C28 C29 C30 C31 2.5(9)
C27 C26 C31 C30 -2.7(8)
P2 C26 C31 C30 171.3(4)
C29 C30 C31 C26 0.0(9)
C26 P2 C32 C37 105.3(4)
C1 P2 C32 C37 -146.1(4)
Ir1 P2 C32 C37 -35.7(4)
C26 P2 C32 C33 -74.4(5)
C1 P2 C32 C33 34.2(5)
Ir1 P2 C32 C33 144.5(4)
C37 C32 C33 C34 1.7(7)
P2 C32 C33 C34 -178.5(4)
C32 C33 C34 C35 -1.5(8)
C33 C34 C35 C36 0.1(9)
C34 C35 C36 C37 0.9(10)
C33 C32 C37 C36 -0.7(8)
P2 C32 C37 C36 179.5(4)
C35 C36 C37 C32 -0.6(9)
C50 C38 C39 C44 4.8(5)
P4 C38 C39 C44 131.9(4)
P3 C38 C39 C44 -120.0(4)
C50 C38 C39 C40 -179.4(5)
P4 C38 C39 C40 -52.3(7)
P3 C38 C39 C40 55.8(7)
C44 C39 C40 C41 -0.7(8)
C38 C39 C40 C41 -176.2(5)
C39 C40 C41 C42 1.4(8)
C40 C41 C42 C43 -1.1(9)
C41 C42 C43 C44 0.2(9)
C40 C39 C44 C43 -0.1(8)
C38 C39 C44 C43 176.1(5)
C40 C39 C44 C45 179.8(5)
C38 C39 C44 C45 -3.9(6)
C42 C43 C44 C39 0.4(8)
C42 C43 C44 C45 -179.5(5)
C39 C44 C45 C46 -178.3(6)
C43 C44 C45 C46 1.7(10)
C39 C44 C45 C50 1.1(6)
C43 C44 C45 C50 -178.9(5)
C50 C45 C46 C47 -1.2(8)
C44 C45 C46 C47 178.1(6)
C45 C46 C47 C48 -0.2(9)
C46 C47 C48 C49 1.7(9)
C47 C48 C49 C50 -1.6(8)
C48 C49 C50 C45 0.1(7)
C48 C49 C50 C38 179.8(5)
C46 C45 C50 C49 1.3(8)
C44 C45 C50 C49 -178.1(5)
C46 C45 C50 C38 -178.4(5)
C44 C45 C50 C38 2.1(6)
C39 C38 C50 C49 176.1(5)
P4 C38 C50 C49 43.0(7)
P3 C38 C50 C49 -55.9(6)
C39 C38 C50 C45 -4.2(5)
P4 C38 C50 C45 -137.3(4)
P3 C38 C50 C45 123.8(4)
C57 P3 C51 C52 132.1(5)
C38 P3 C51 C52 -115.1(4)
Ir2 P3 C51 C52 -4.0(5)
P4 P3 C51 C52 -66.4(5)
C57 P3 C51 C56 -47.1(5)
C38 P3 C51 C56 65.8(5)
Ir2 P3 C51 C56 176.9(4)
P4 P3 C51 C56 114.5(4)
C56 C51 C52 C53 -1.1(8)
P3 C51 C52 C53 179.8(5)
C51 C52 C53 C54 0.5(10)
C52 C53 C54 C55 0.0(10)
C53 C54 C55 C56 0.1(10)
C54 C55 C56 C51 -0.7(10)
C52 C51 C56 C55 1.2(9)
P3 C51 C56 C55 -179.6(5)
C51 P3 C57 C58 -104.7(5)
C38 P3 C57 C58 141.0(5)
Ir2 P3 C57 C58 33.6(5)
P4 P3 C57 C58 99.5(5)
C51 P3 C57 C62 73.3(5)
C38 P3 C57 C62 -41.0(5)
Ir2 P3 C57 C62 -148.5(4)
P4 P3 C57 C62 -82.6(5)
C62 C57 C58 C59 0.2(10)
P3 C57 C58 C59 178.2(6)
C57 C58 C59 C60 0.7(13)
C58 C59 C60 C61 -1.3(15)
C59 C60 C61 C62 0.9(14)
C60 C61 C62 C57 0.0(11)
C58 C57 C62 C61 -0.5(9)
P3 C57 C62 C61 -178.5(5)
C69 P4 C63 C68 -76.2(5)
C38 P4 C63 C68 37.5(5)
Ir2 P4 C63 C68 148.2(4)
P3 P4 C63 C68 81.6(5)
C69 P4 C63 C64 100.1(4)
C38 P4 C63 C64 -146.1(4)
Ir2 P4 C63 C64 -35.5(4)
P3 P4 C63 C64 -102.1(4)
C68 C63 C64 C65 1.1(7)
P4 C63 C64 C65 -175.4(4)
C63 C64 C65 C66 -0.9(8)
C64 C65 C66 C67 0.0(9)
C65 C66 C67 C68 0.7(10)
C66 C67 C68 C63 -0.4(9)
C64 C63 C68 C67 -0.5(8)
P4 C63 C68 C67 175.8(5)
C63 P4 C69 C70 -154.4(4)
C38 P4 C69 C70 89.3(5)
Ir2 P4 C69 C70 -19.9(5)
P3 P4 C69 C70 40.9(5)
C63 P4 C69 C74 25.3(5)
C38 P4 C69 C74 -90.9(4)
Ir2 P4 C69 C74 159.9(3)
P3 P4 C69 C74 -139.4(4)
C74 C69 C70 C71 -1.2(8)
P4 C69 C70 C71 178.6(5)
C69 C70 C71 C72 -0.6(10)
C70 C71 C72 C73 2.1(10)
C71 C72 C73 C74 -1.7(10)
C72 C73 C74 C69 -0.1(9)
C70 C69 C74 C73 1.5(8)
P4 C69 C74 C73 -178.3(4)
C87 C75 C76 C77 179.3(5)
P6 C75 C76 C77 -55.4(7)
P5 C75 C76 C77 55.4(7)
C87 C75 C76 C81 0.0(5)
P6 C75 C76 C81 125.3(4)
P5 C75 C76 C81 -123.9(4)
C81 C76 C77 C78 1.5(8)
C75 C76 C77 C78 -177.8(5)
C76 C77 C78 C79 -1.7(9)
C77 C78 C79 C80 0.3(10)
C78 C79 C80 C81 1.4(11)
C79 C80 C81 C76 -1.6(10)
C79 C80 C81 C82 177.7(6)
C77 C76 C81 C80 0.2(8)
C75 C76 C81 C80 179.6(5)
C77 C76 C81 C82 -179.3(5)
C75 C76 C81 C82 0.1(6)
C80 C81 C82 C83 0.0(11)
C76 C81 C82 C83 179.4(6)
C80 C81 C82 C87 -179.6(6)
C76 C81 C82 C87 -0.2(7)
C87 C82 C83 C84 0.2(9)
C81 C82 C83 C84 -179.4(6)
C82 C83 C84 C85 -0.9(10)
C83 C84 C85 C86 0.8(10)
C84 C85 C86 C87 0.0(9)
C85 C86 C87 C82 -0.7(8)
C85 C86 C87 C75 179.4(5)
C83 C82 C87 C86 0.6(8)
C81 C82 C87 C86 -179.7(5)
C83 C82 C87 C75 -179.5(5)
C81 C82 C87 C75 0.2(6)
C76 C75 C87 C86 179.8(5)
P6 C75 C87 C86 48.5(7)
P5 C75 C87 C86 -52.4(7)
C76 C75 C87 C82 -0.1(5)
P6 C75 C87 C82 -131.4(4)
P5 C75 C87 C82 127.7(4)
C118 C88 C89 C90 -1.3(9)
P6 C88 C89 C90 -178.5(5)
C88 C89 C90 C116 0.6(10)
C89 C90 C116 C117 0.9(10)
C90 C116 C117 C118 -1.7(9)
C89 C88 C118 C117 0.6(8)
P6 C88 C118 C117 177.8(4)
C116 C117 C118 C88 0.9(8)
C119 C94 C95 C96 1.2(8)
P6 C94 C95 C96 -172.7(4)
C94 C95 C96 C97 0.6(9)
C95 C96 C97 C98 -1.5(9)
C96 C97 C98 C119 0.6(9)
C106 P5 C100 C105 -123.1(4)
C75 P5 C100 C105 124.1(4)
Ir3 P5 C100 C105 18.7(5)
C106 P5 C100 C101 63.7(5)
C75 P5 C100 C101 -49.1(5)
Ir3 P5 C100 C101 -154.5(4)
C105 C100 C101 C102 1.3(8)
P5 C100 C101 C102 174.5(4)
C100 C101 C102 C103 0.0(9)
C101 C102 C103 C104 -0.5(10)
C102 C103 C104 C105 -0.3(10)
C101 C100 C105 C104 -2.1(8)
P5 C100 C105 C104 -175.5(4)
C103 C104 C105 C100 1.6(9)
C100 P5 C106 C107 161.9(4)
C75 P5 C106 C107 -85.5(4)
Ir3 P5 C106 C107 22.3(4)
C100 P5 C106 C111 -24.0(5)
C75 P5 C106 C111 88.6(4)
Ir3 P5 C106 C111 -163.6(3)
C111 C106 C107 C108 -0.6(7)
P5 C106 C107 C108 173.7(4)
C106 C107 C108 C109 -0.2(7)
C107 C108 C109 C110 0.8(8)
C108 C109 C110 C111 -0.7(9)
C109 C110 C111 C106 -0.1(9)
C107 C106 C111 C110 0.8(8)
P5 C106 C111 C110 -173.3(4)
F13 F10 B1 F1 103.1(12)
F12 F10 B1 F1 -56.9(14)
F13 F10 B1 F14 -109.5(14)
F12 F10 B1 F14 90.5(14)
F12 F10 B1 F13 -160.0(17)
F13 F10 B1 F9 -139.5(12)
F12 F10 B1 F9 60.5(13)
F13 F10 B1 F11 -14.9(12)
F12 F10 B1 F11 -174.9(13)
F13 F10 B1 F12 160.0(17)
F14 F9 B1 F1 -132.6(18)
F14 F9 B1 F10 103.7(18)
F14 F9 B1 F13 72(2)
F14 F9 B1 F11 -18.9(19)
F14 F9 B1 F12 138.9(18)
F13 F11 B1 F1 -115.9(9)
F13 F11 B1 F10 9.4(7)
F13 F11 B1 F14 119.8(10)
F13 F11 B1 F9 128.8(10)
F13 F11 B1 F12 2(2)
F13 F10 F12 B1 -49(4)
F1 B1 F12 F10 131.1(11)
F14 B1 F12 F10 -103.3(12)
F13 B1 F12 F10 12.3(10)
F9 B1 F12 F10 -122.5(12)
F11 B1 F12 F10 10(3)
F12 F10 F13 B1 51(4)
F12 F10 F13 F11 65(4)
B1 F10 F13 F11 13.6(11)
F1 B1 F13 F10 -96.9(13)
F14 B1 F13 F10 87.6(14)
F9 B1 F13 F10 56.4(17)
F11 B1 F13 F10 165.6(12)
F12 B1 F13 F10 -13.3(11)
F1 B1 F13 F11 97.6(10)
F10 B1 F13 F11 -165.6(12)
F14 B1 F13 F11 -78.0(12)
F9 B1 F13 F11 -109.2(14)
F12 B1 F13 F11 -178.9(10)
B1 F11 F13 F10 -15.7(13)
F1 B1 F14 F9 58(2)
F10 B1 F14 F9 -85.7(18)
F13 B1 F14 F9 -126.2(18)
F11 B1 F14 F9 162.8(17)
F12 B1 F14 F9 -42.6(19)
C118 C88 P6 C94 118.8(4)
C89 C88 P6 C94 -64.0(5)
C118 C88 P6 C75 -125.6(4)
C89 C88 P6 C75 51.5(5)
C118 C88 P6 Ir3 -16.8(5)
C89 C88 P6 Ir3 160.4(4)
C119 C94 P6 C88 -117.2(4)
C95 C94 P6 C88 56.8(5)
C119 C94 P6 C75 131.9(4)
C95 C94 P6 C75 -54.1(5)
C119 C94 P6 Ir3 22.8(5)
C95 C94 P6 Ir3 -163.2(4)
C76 C75 P6 C88 -95.6(4)
C87 C75 P6 C88 25.6(4)
P5 C75 P6 C88 140.0(2)
C76 C75 P6 C94 14.5(4)
C87 C75 P6 C94 135.7(3)
P5 C75 P6 C94 -109.9(2)
C76 C75 P6 Ir3 136.0(3)
C87 C75 P6 Ir3 -102.8(3)
P5 C75 P6 Ir3 11.63(17)
C97 C98 C119 C94 1.2(8)
C95 C94 C119 C98 -2.0(8)
P6 C94 C119 C98 172.2(4)
